data_2222946
loop_
_publ_author_name
'Cao, Yu-Juan'

_publ_section_title
;
 2,2'-(Biphenyl-4,4'-diyldioxy)diacetic acid
 <i>N</i>,<i>N</i>-dimethylformamide solvate
;
_journal_coeditor_code ZL2216
_journal_issue 8
_journal_name_full 'Acta Crystallographica Section E'
_journal_page_first o1851
_journal_paper_doi 10.1107/S1600536809025914
_journal_volume 65
_journal_year 2009
_chemical_formula_iupac 'C16 H14 O6, C3 H7 N O'
_chemical_formula_moiety 'C16 H14 O6, C3 H7 N O'
_chemical_formula_sum 'C19 H21 N O7'
_chemical_formula_weight 375.37
_chemical_melting_point_gt 524.9
_chemical_melting_point_lt 525.8
_chemical_name_systematic
;2,2'-(Biphenyl-4,4'-diyldioxy)diacetic acid
 <i>N</i>,<i>N</i>-dimethylformamide
solvate
;
_space_group_IT_number 19
_symmetry_cell_setting orthorhombic
_symmetry_space_group_name_Hall 'P 2ac 2ab'
_symmetry_space_group_name_H-M 'P 21 21 21'
_atom_sites_solution_hydrogens geom
_atom_sites_solution_primary direct
_atom_sites_solution_secondary difmap
_audit_creation_method SHELXL-97
_cell_angle_alpha 90.00
_cell_angle_beta 90.00
_cell_angle_gamma 90.00
_cell_formula_units_Z 4
_cell_length_a 7.7471(15)
_cell_length_b 8.1758(16)
_cell_length_c 28.625(6)
_cell_measurement_reflns_used 3913
_cell_measurement_temperature 298(2)
_cell_measurement_theta_max 27.84
_cell_measurement_theta_min 1.42
_cell_volume 1813.1(6)
_computing_cell_refinement 'SAINT (Bruker, 2004)'
_computing_data_collection 'APEX2 (Bruker, 2004)'
_computing_data_reduction 'SAINT (Bruker, 2004)'
_computing_molecular_graphics 'XP in SHELXTL (Sheldrick, 2008)'
_computing_publication_material 'SHELXTL (Sheldrick, 2008)'
_computing_structure_refinement 'SHELXL97 (Sheldrick, 2008)'
_computing_structure_solution 'SHELXS97 (Sheldrick, 2008)'
_diffrn_ambient_temperature 298(2)
_diffrn_measured_fraction_theta_full 1.000
_diffrn_measured_fraction_theta_max 1.000
_diffrn_measurement_device_type 'Bruker SMART APEXII CCD area-detector'
_diffrn_measurement_method '\f and \w'
_diffrn_radiation_monochromator graphite
_diffrn_radiation_source 'fine-focus sealed tube'
_diffrn_radiation_type MoK\a
_diffrn_radiation_wavelength 0.71073
_diffrn_reflns_av_R_equivalents 0.0277
_diffrn_reflns_av_sigmaI/netI 0.0263
_diffrn_reflns_limit_h_max 9
_diffrn_reflns_limit_h_min -9
_diffrn_reflns_limit_k_max 9
_diffrn_reflns_limit_k_min -10
_diffrn_reflns_limit_l_max 35
_diffrn_reflns_limit_l_min -29
_diffrn_reflns_number 9412
_diffrn_reflns_theta_full 26.00
_diffrn_reflns_theta_max 26.00
_diffrn_reflns_theta_min 1.42
_exptl_absorpt_coefficient_mu 0.106
_exptl_absorpt_correction_T_max 0.9842
_exptl_absorpt_correction_T_min 0.9710
_exptl_absorpt_correction_type multi-scan
_exptl_absorpt_process_details '(SADABS; Sheldrick, 2004)'
_exptl_crystal_colour colorless
_exptl_crystal_density_diffrn 1.375
_exptl_crystal_density_method 'not measured'
_exptl_crystal_description block
_exptl_crystal_F_000 792
_exptl_crystal_size_max 0.32
_exptl_crystal_size_mid 0.25
_exptl_crystal_size_min 0.18
_refine_diff_density_max 0.220
_refine_diff_density_min -0.189
_refine_ls_extinction_method none
_refine_ls_goodness_of_fit_ref 1.048
_refine_ls_hydrogen_treatment constr
_refine_ls_matrix_type full
_refine_ls_number_parameters 246
_refine_ls_number_reflns 2079
_refine_ls_number_restraints 0
_refine_ls_restrained_S_all 1.048
_refine_ls_R_factor_all 0.0510
_refine_ls_R_factor_gt 0.0422
_refine_ls_shift/su_max 0.001
_refine_ls_shift/su_mean 0.000
_refine_ls_structure_factor_coef Fsqd
_refine_ls_weighting_details 'calc w=1/[\s^2^(Fo^2^)+(0.0655P)^2^+0.2914P] where P=(Fo^2^+2Fc^2^)/3'
_refine_ls_weighting_scheme calc
_refine_ls_wR_factor_gt 0.1082
_refine_ls_wR_factor_ref 0.1155
_reflns_number_gt 1778
_reflns_number_total 2079
_reflns_threshold_expression I>2\s(I)
_cod_data_source_file zl2216.cif
_cod_data_source_block I
_cod_database_code 2222946
_cod_database_fobs_code 2222946

loop_
_symmetry_equiv_pos_as_xyz
'x, y, z'
'-x+1/2, -y, z+1/2'
'x+1/2, -y+1/2, -z'
'-x, y+1/2, -z+1/2'

loop_
_atom_site_type_symbol
_atom_site_label
_atom_site_fract_x
_atom_site_fract_y
_atom_site_fract_z
_atom_site_U_iso_or_equiv
_atom_site_adp_type
_atom_site_calc_flag
_atom_site_refinement_flags
_atom_site_occupancy
_atom_site_disorder_assembly
_atom_site_disorder_group
C C1 0.0567(4) -0.7098(3) 0.65314(10) 0.0437(7) Uani d . 1 . .
C C2 0.0253(4) -0.5895(3) 0.61484(10) 0.0480(7) Uani d . 1 . .
H H2A 0.0508 -0.6406 0.5850 0.058 Uiso calc R 1 . .
H H2B -0.0957 -0.5588 0.6148 0.058 Uiso calc R 1 . .
C C3 0.1124(3) -0.3291(3) 0.58665(9) 0.0385(6) Uani d . 1 . .
C C4 0.0138(4) -0.3432(4) 0.54660(10) 0.0508(8) Uani d . 1 . .
H H4 -0.0507 -0.4372 0.5411 0.061 Uiso calc R 1 . .
C C5 0.0120(4) -0.2161(4) 0.51477(10) 0.0506(8) Uani d . 1 . .
H H5 -0.0555 -0.2268 0.4881 0.061 Uiso calc R 1 . .
C C6 0.1058(3) -0.0739(3) 0.52075(9) 0.0355(6) Uani d . 1 . .
C C7 0.2023(4) -0.0632(3) 0.56174(9) 0.0415(6) Uani d . 1 . .
H H7 0.2664 0.0308 0.5675 0.050 Uiso calc R 1 . .
C C8 0.2051(4) -0.1875(3) 0.59386(9) 0.0427(6) Uani d . 1 . .
H H8 0.2705 -0.1762 0.6209 0.051 Uiso calc R 1 . .
C C9 0.1043(3) 0.0598(3) 0.48540(9) 0.0353(6) Uani d . 1 . .
C C10 0.0092(3) 0.0467(3) 0.44397(9) 0.0409(6) Uani d . 1 . .
H H10 -0.0528 -0.0486 0.4383 0.049 Uiso calc R 1 . .
C C11 0.0048(3) 0.1697(4) 0.41162(9) 0.0434(6) Uani d . 1 . .
H H11 -0.0601 0.1567 0.3845 0.052 Uiso calc R 1 . .
C C12 0.0958(3) 0.3135(3) 0.41877(8) 0.0367(6) Uani d . 1 . .
C C13 0.1927(4) 0.3298(3) 0.45907(9) 0.0457(7) Uani d . 1 . .
H H13 0.2558 0.4248 0.4645 0.055 Uiso calc R 1 . .
C C14 0.1950(4) 0.2043(3) 0.49115(10) 0.0481(7) Uani d . 1 . .
H H14 0.2609 0.2173 0.5181 0.058 Uiso calc R 1 . .
C C15 0.1904(4) 0.5669(3) 0.38615(9) 0.0452(7) Uani d . 1 . .
H H15A 0.3090 0.5326 0.3909 0.054 Uiso calc R 1 . .
H H15B 0.1579 0.6398 0.4114 0.054 Uiso calc R 1 . .
C C16 0.1717(4) 0.6512(4) 0.33992(10) 0.0480(7) Uani d . 1 . .
C C17 0.8034(4) 0.4650(3) 0.76651(10) 0.0467(7) Uani d . 1 . .
H H17 0.8715 0.4520 0.7930 0.056 Uiso calc R 1 . .
C C18 0.7724(5) 0.1739(4) 0.76798(13) 0.0648(9) Uani d . 1 . .
H H18A 0.6666 0.1321 0.7807 0.097 Uiso calc R 1 . .
H H18B 0.8570 0.1827 0.7924 0.097 Uiso calc R 1 . .
H H18C 0.8139 0.1009 0.7442 0.097 Uiso calc R 1 . .
C C19 0.6242(5) 0.3421(4) 0.70858(11) 0.0618(9) Uani d . 1 . .
H H19A 0.6722 0.2833 0.6826 0.093 Uiso calc R 1 . .
H H19B 0.6064 0.4543 0.6999 0.093 Uiso calc R 1 . .
H H19C 0.5158 0.2939 0.7172 0.093 Uiso calc R 1 . .
N N1 0.7419(3) 0.3344(3) 0.74773(7) 0.0437(6) Uani d . 1 . .
O O1 -0.0176(3) -0.8381(3) 0.65378(8) 0.0711(7) Uani d . 1 . .
O O2 0.1679(3) -0.6642(3) 0.68480(7) 0.0616(6) Uani d . 1 . .
H H2 0.1823 -0.7387 0.7036 0.092 Uiso d R 1 . .
O O3 0.1272(3) -0.4482(2) 0.61989(6) 0.0458(5) Uani d . 1 . .
O O4 0.0795(3) 0.4294(2) 0.38492(6) 0.0468(5) Uani d . 1 . .
O O5 0.0680(5) 0.6151(4) 0.31136(10) 0.1098(12) Uani d . 1 . .
O O6 0.2858(4) 0.7658(3) 0.33427(8) 0.0768(8) Uani d . 1 . .
H H6 0.2834 0.7982 0.3072 0.115 Uiso d R 1 . .
O O7 0.7798(3) 0.6075(2) 0.75226(6) 0.0565(6) Uani d . 1 . .

loop_
_atom_site_aniso_label
_atom_site_aniso_U_11
_atom_site_aniso_U_22
_atom_site_aniso_U_33
_atom_site_aniso_U_12
_atom_site_aniso_U_13
_atom_site_aniso_U_23
C1 0.0502(16) 0.0377(15) 0.0433(15) 0.0007(13) 0.0004(13) 0.0008(13)
C2 0.0553(17) 0.0427(16) 0.0461(16) -0.0061(14) -0.0045(14) 0.0050(14)
C3 0.0408(13) 0.0347(13) 0.0399(13) 0.0016(12) -0.0011(11) 0.0039(12)
C4 0.0592(18) 0.0400(16) 0.0533(16) -0.0170(15) -0.0174(14) 0.0059(14)
C5 0.0581(18) 0.0478(16) 0.0459(16) -0.0142(15) -0.0207(14) 0.0058(14)
C6 0.0337(12) 0.0357(13) 0.0372(13) 0.0027(11) 0.0011(11) -0.0001(12)
C7 0.0457(15) 0.0375(14) 0.0411(14) -0.0062(12) -0.0066(12) 0.0010(12)
C8 0.0468(15) 0.0463(15) 0.0350(13) -0.0014(14) -0.0063(12) 0.0008(12)
C9 0.0333(12) 0.0365(13) 0.0361(13) 0.0013(11) 0.0018(11) 0.0003(12)
C10 0.0419(14) 0.0407(15) 0.0400(14) -0.0089(13) -0.0011(12) -0.0023(12)
C11 0.0428(14) 0.0536(17) 0.0339(13) -0.0037(14) -0.0044(11) 0.0031(13)
C12 0.0384(13) 0.0377(14) 0.0340(13) 0.0037(12) 0.0042(11) 0.0033(11)
C13 0.0553(16) 0.0371(14) 0.0446(15) -0.0066(14) -0.0071(13) 0.0052(13)
C14 0.0561(16) 0.0479(17) 0.0403(15) -0.0079(15) -0.0119(13) 0.0049(13)
C15 0.0533(16) 0.0402(15) 0.0420(14) 0.0025(14) 0.0030(13) 0.0020(13)
C16 0.0502(16) 0.0475(16) 0.0462(16) 0.0002(15) -0.0003(14) 0.0065(14)
C17 0.0606(18) 0.0434(16) 0.0360(14) 0.0003(15) -0.0080(14) 0.0035(13)
C18 0.082(2) 0.0402(17) 0.072(2) 0.0019(17) 0.003(2) 0.0110(16)
C19 0.068(2) 0.058(2) 0.0588(19) 0.0028(17) -0.0166(16) -0.0103(17)
N1 0.0493(13) 0.0403(13) 0.0413(12) 0.0008(11) -0.0014(11) -0.0021(10)
O1 0.0894(17) 0.0499(13) 0.0740(15) -0.0250(14) -0.0256(13) 0.0132(12)
O2 0.0847(15) 0.0422(11) 0.0579(12) -0.0134(12) -0.0230(12) 0.0114(10)
O3 0.0523(11) 0.0415(10) 0.0436(10) -0.0074(9) -0.0085(9) 0.0107(9)
O4 0.0498(11) 0.0469(11) 0.0436(10) -0.0045(9) -0.0043(9) 0.0110(10)
O5 0.119(2) 0.123(3) 0.0881(19) -0.058(2) -0.0515(19) 0.060(2)
O6 0.1004(19) 0.0726(16) 0.0573(14) -0.0360(16) -0.0152(14) 0.0243(12)
O7 0.0860(16) 0.0393(11) 0.0444(12) -0.0036(11) -0.0131(11) 0.0042(9)

loop_
_atom_type_symbol
_atom_type_description
_atom_type_scat_dispersion_real
_atom_type_scat_dispersion_imag
_atom_type_scat_source
C C 0.0033 0.0016 'International Tables Vol C Tables 4.2.6.8 and 6.1.1.4'
H H 0.0000 0.0000 'International Tables Vol C Tables 4.2.6.8 and 6.1.1.4'
N N 0.0061 0.0033 'International Tables Vol C Tables 4.2.6.8 and 6.1.1.4'
O O 0.0106 0.0060 'International Tables Vol C Tables 4.2.6.8 and 6.1.1.4'

loop_
_geom_angle_atom_site_label_1
_geom_angle_atom_site_label_2
_geom_angle_atom_site_label_3
_geom_angle_site_symmetry_1
_geom_angle_site_symmetry_3
_geom_angle
_geom_angle_publ_flag
O1 C1 O2 . . 123.9(3) ?
O1 C1 C2 . . 120.7(3) ?
O2 C1 C2 . . 115.4(2) ?
O3 C2 C1 . . 112.0(2) ?
O3 C2 H2A . . 109.2 ?
C1 C2 H2A . . 109.2 ?
O3 C2 H2B . . 109.2 ?
C1 C2 H2B . . 109.2 ?
H2A C2 H2B . . 107.9 ?
O3 C3 C8 . . 116.8(2) ?
O3 C3 C4 . . 124.4(2) ?
C8 C3 C4 . . 118.8(2) ?
C5 C4 C3 . . 119.3(3) ?
C5 C4 H4 . . 120.3 ?
C3 C4 H4 . . 120.3 ?
C4 C5 C6 . . 123.1(2) ?
C4 C5 H5 . . 118.5 ?
C6 C5 H5 . . 118.5 ?
C5 C6 C7 . . 116.0(2) ?
C5 C6 C9 . . 121.9(2) ?
C7 C6 C9 . . 122.0(2) ?
C8 C7 C6 . . 121.8(2) ?
C8 C7 H7 . . 119.1 ?
C6 C7 H7 . . 119.1 ?
C7 C8 C3 . . 120.9(2) ?
C7 C8 H8 . . 119.5 ?
C3 C8 H8 . . 119.5 ?
C14 C9 C10 . . 115.7(2) ?
C14 C9 C6 . . 122.8(2) ?
C10 C9 C6 . . 121.6(2) ?
C11 C10 C9 . . 122.0(2) ?
C11 C10 H10 . . 119.0 ?
C9 C10 H10 . . 119.0 ?
C10 C11 C12 . . 120.7(2) ?
C10 C11 H11 . . 119.6 ?
C12 C11 H11 . . 119.6 ?
O4 C12 C13 . . 125.2(2) ?
O4 C12 C11 . . 116.0(2) ?
C13 C12 C11 . . 118.8(2) ?
C14 C13 C12 . . 119.4(3) ?
C14 C13 H13 . . 120.3 ?
C12 C13 H13 . . 120.3 ?
C13 C14 C9 . . 123.4(3) ?
C13 C14 H14 . . 118.3 ?
C9 C14 H14 . . 118.3 ?
O4 C15 C16 . . 106.5(2) ?
O4 C15 H15A . . 110.4 ?
C16 C15 H15A . . 110.4 ?
O4 C15 H15B . . 110.4 ?
C16 C15 H15B . . 110.4 ?
H15A C15 H15B . . 108.6 ?
O5 C16 O6 . . 123.8(3) ?
O5 C16 C15 . . 124.1(3) ?
O6 C16 C15 . . 112.1(3) ?
O7 C17 N1 . . 125.7(3) ?
O7 C17 H17 . . 117.1 ?
N1 C17 H17 . . 117.1 ?
N1 C18 H18A . . 109.5 ?
N1 C18 H18B . . 109.5 ?
H18A C18 H18B . . 109.5 ?
N1 C18 H18C . . 109.5 ?
H18A C18 H18C . . 109.5 ?
H18B C18 H18C . . 109.5 ?
N1 C19 H19A . . 109.5 ?
N1 C19 H19B . . 109.5 ?
H19A C19 H19B . . 109.5 ?
N1 C19 H19C . . 109.5 ?
H19A C19 H19C . . 109.5 ?
H19B C19 H19C . . 109.5 ?
C17 N1 C19 . . 121.4(2) ?
C17 N1 C18 . . 121.4(2) ?
C19 N1 C18 . . 116.8(3) ?
C1 O2 H2 . . 109.4 ?
C3 O3 C2 . . 117.8(2) ?
C12 O4 C15 . . 118.6(2) ?
C16 O6 H6 . . 109.6 ?

loop_
_geom_bond_atom_site_label_1
_geom_bond_atom_site_label_2
_geom_bond_site_symmetry_2
_geom_bond_distance
_geom_bond_publ_flag
C1 O1 . 1.197(3) ?
C1 O2 . 1.305(4) ?
C1 C2 . 1.493(4) ?
C2 O3 . 1.407(3) ?
C2 H2A . 0.9700 ?
C2 H2B . 0.9700 ?
C3 O3 . 1.366(3) ?
C3 C8 . 1.377(4) ?
C3 C4 . 1.383(4) ?
C4 C5 . 1.382(4) ?
C4 H4 . 0.9300 ?
C5 C6 . 1.382(4) ?
C5 H5 . 0.9300 ?
C6 C7 . 1.394(4) ?
C6 C9 . 1.489(4) ?
C7 C8 . 1.371(4) ?
C7 H7 . 0.9300 ?
C8 H8 . 0.9300 ?
C9 C14 . 1.385(4) ?
C9 C10 . 1.400(3) ?
C10 C11 . 1.368(4) ?
C10 H10 . 0.9300 ?
C11 C12 . 1.386(4) ?
C11 H11 . 0.9300 ?
C12 O4 . 1.361(3) ?
C12 C13 . 1.383(4) ?
C13 C14 . 1.377(4) ?
C13 H13 . 0.9300 ?
C14 H14 . 0.9300 ?
C15 O4 . 1.415(3) ?
C15 C16 . 1.499(4) ?
C15 H15A . 0.9700 ?
C15 H15B . 0.9700 ?
C16 O5 . 1.184(4) ?
C16 O6 . 1.298(4) ?
C17 O7 . 1.248(3) ?
C17 N1 . 1.287(4) ?
C17 H17 . 0.9300 ?
C18 N1 . 1.454(4) ?
C18 H18A . 0.9600 ?
C18 H18B . 0.9600 ?
C18 H18C . 0.9600 ?
C19 N1 . 1.446(4) ?
C19 H19A . 0.9600 ?
C19 H19B . 0.9600 ?
C19 H19C . 0.9600 ?
O2 H2 . 0.8201 ?
O6 H6 . 0.8200 ?

loop_
_geom_hbond_atom_site_label_D
_geom_hbond_atom_site_label_H
_geom_hbond_atom_site_label_A
_geom_hbond_site_symmetry_A
_geom_hbond_distance_DH
_geom_hbond_distance_HA
_geom_hbond_distance_DA
_geom_hbond_angle_DHA
_geom_hbond_publ_flag
O6 H6 O7 3_466 0.82 1.87 2.685(3) 174.4 y
O2 H2 O7 4_636 0.82 1.81 2.626(3) 176.0 y
C15 H15a O1 3_546 0.97 2.44 3.149(2) 129.0 y
C17 H17 O1 4_666 0.93 2.56 3.248(3) 131.0 y

loop_
_geom_torsion_atom_site_label_1
_geom_torsion_atom_site_label_2
_geom_torsion_atom_site_label_3
_geom_torsion_atom_site_label_4
_geom_torsion_site_symmetry_1
_geom_torsion_site_symmetry_2
_geom_torsion_site_symmetry_3
_geom_torsion_site_symmetry_4
_geom_torsion
_geom_torsion_publ_flag
O1 C1 C2 O3 . . . . -178.9(3) ?
O2 C1 C2 O3 . . . . 1.4(4) ?
O3 C3 C4 C5 . . . . -178.3(3) ?
C8 C3 C4 C5 . . . . 0.6(4) ?
C3 C4 C5 C6 . . . . 0.4(5) ?
C4 C5 C6 C7 . . . . -1.1(4) ?
C4 C5 C6 C9 . . . . 178.8(3) ?
C5 C6 C7 C8 . . . . 0.7(4) ?
C9 C6 C7 C8 . . . . -179.1(3) ?
C6 C7 C8 C3 . . . . 0.2(4) ?
O3 C3 C8 C7 . . . . 178.1(2) ?
C4 C3 C8 C7 . . . . -0.9(4) ?
C5 C6 C9 C14 . . . . 178.9(3) ?
C7 C6 C9 C14 . . . . -1.3(4) ?
C5 C6 C9 C10 . . . . -0.9(4) ?
C7 C6 C9 C10 . . . . 178.9(2) ?
C14 C9 C10 C11 . . . . -0.8(4) ?
C6 C9 C10 C11 . . . . 179.0(2) ?
C9 C10 C11 C12 . . . . 0.2(4) ?
C10 C11 C12 O4 . . . . -178.6(2) ?
C10 C11 C12 C13 . . . . 0.6(4) ?
O4 C12 C13 C14 . . . . 178.4(3) ?
C11 C12 C13 C14 . . . . -0.7(4) ?
C12 C13 C14 C9 . . . . 0.0(5) ?
C10 C9 C14 C13 . . . . 0.8(4) ?
C6 C9 C14 C13 . . . . -179.0(3) ?
O4 C15 C16 O5 . . . . 7.5(5) ?
O4 C15 C16 O6 . . . . -170.6(2) ?
O7 C17 N1 C19 . . . . -4.7(5) ?
O7 C17 N1 C18 . . . . -178.0(3) ?
C8 C3 O3 C2 . . . . 176.0(2) ?
C4 C3 O3 C2 . . . . -5.0(4) ?
C1 C2 O3 C3 . . . . 179.1(2) ?
C13 C12 O4 C15 . . . . 11.2(4) ?
C11 C12 O4 C15 . . . . -169.7(2) ?
C16 C15 O4 C12 . . . . 167.4(2) ?

loop_
_cod_related_entry_id
_cod_related_entry_database
_cod_related_entry_code
1 ChemSpider 26000992
